data_4082843
loop_
_publ_author_name
'\`Arias, \`Oscar'
'Petrov, Alex R.'
'Bannenberg, Thomas'
'Altenburger, Kai'
'Arndt, Perdita'
'Jones, Peter G.'
'Rosenthal, Uwe'
'Tamm, Matthias'

_publ_section_title
;
 Titanocene and Zirconocene Complexes with Diaminoacetylenes: Formation of
 Unusual Metallacycles and Fulvene Complexes
;
_journal_issue 7
_journal_name_full Organometallics
_journal_page_first 1774
_journal_paper_doi 10.1021/om500121p
_journal_volume 33
_journal_year 2014
_chemical_formula_sum 'C37 H53 N4 Zr'
_chemical_formula_weight 645.05
_chemical_name_systematic
; 
 ? 
;
_space_group_IT_number 61
_symmetry_cell_setting orthorhombic
_symmetry_space_group_name_Hall '-P 2ac 2ab'
_symmetry_space_group_name_H-M 'P b c a'
_atom_sites_solution_hydrogens geom
_atom_sites_solution_primary direct
_atom_sites_solution_secondary difmap
_audit_creation_method SHELXL-97
_cell_angle_alpha 90.00
_cell_angle_beta 90.00
_cell_angle_gamma 90.00
_cell_formula_units_Z 8
_cell_length_a 8.1846(7)
_cell_length_b 20.3198(16)
_cell_length_c 39.301(3)
_cell_measurement_reflns_used 9413
_cell_measurement_temperature 100(2)
_cell_measurement_theta_max 76.2194
_cell_measurement_theta_min 3.3709
_cell_volume 6536.1(9)
_computing_cell_refinement
; 
CrysAlisPro, Oxford Diffraction Ltd., 
Version 1.171.35.19 (release 27-10-2011 CrysAlis171 .NET) 
(compiled Oct 27 2011,15:02:11) 
;
_computing_data_collection
; 
CrysAlisPro, Oxford Diffraction Ltd., 
Version 1.171.35.19 (release 27-10-2011 CrysAlis171 .NET) 
(compiled Oct 27 2011,15:02:11) 
;
_computing_data_reduction
; 
CrysAlisPro, Oxford Diffraction Ltd., 
Version 1.171.35.19 (release 27-10-2011 CrysAlis171 .NET) 
(compiled Oct 27 2011,15:02:11) 
;
_computing_molecular_graphics 'Bruker XP'
_computing_publication_material SHELXL-97
_computing_structure_refinement 'SHELXL-97 (Sheldrick, 1997)'
_computing_structure_solution 'SHELXS-97 (Sheldrick, 1990)'
_diffrn_ambient_temperature 100(2)
_diffrn_detector_area_resol_mean 10.3543
_diffrn_measured_fraction_theta_full 1.000
_diffrn_measured_fraction_theta_max 1.000
_diffrn_measurement_device_type 'Oxford Diffraction Xcalibur, Atlas, Nova'
_diffrn_measurement_method '\w scans'
_diffrn_radiation_monochromator mirror
_diffrn_radiation_source 'Nova (Cu) X-ray Source'
_diffrn_radiation_type 'Cu K\a'
_diffrn_radiation_wavelength 1.54184
_diffrn_reflns_av_R_equivalents 0.2653
_diffrn_reflns_av_sigmaI/netI 0.0678
_diffrn_reflns_limit_h_max 9
_diffrn_reflns_limit_h_min -9
_diffrn_reflns_limit_k_max 24
_diffrn_reflns_limit_k_min -24
_diffrn_reflns_limit_l_max 46
_diffrn_reflns_limit_l_min -46
_diffrn_reflns_number 135134
_diffrn_reflns_theta_full 66.60
_diffrn_reflns_theta_max 66.60
_diffrn_reflns_theta_min 4.35
_exptl_absorpt_coefficient_mu 2.981
_exptl_absorpt_correction_T_max 1.00000
_exptl_absorpt_correction_T_min 0.02419
_exptl_absorpt_correction_type multi-scan
_exptl_absorpt_process_details
; 
CrysAlisPro, Oxford Diffraction Ltd., 
Version 1.171.35.19 (release 27-10-2011 CrysAlis171 .NET) 
(compiled Oct 27 2011,15:02:11) 
;
_exptl_crystal_colour red
_exptl_crystal_density_diffrn 1.311
_exptl_crystal_density_method 'not measured'
_exptl_crystal_description needle
_exptl_crystal_F_000 2744
_exptl_crystal_size_max 0.05
_exptl_crystal_size_mid 0.02
_exptl_crystal_size_min 0.01
_refine_diff_density_max 0.618
_refine_diff_density_min -0.678
_refine_diff_density_rms 0.088
_refine_ls_extinction_method none
_refine_ls_goodness_of_fit_ref 1.133
_refine_ls_hydrogen_treatment constr
_refine_ls_matrix_type full
_refine_ls_number_parameters 379
_refine_ls_number_reflns 5774
_refine_ls_number_restraints 0
_refine_ls_restrained_S_all 1.133
_refine_ls_R_factor_all 0.0916
_refine_ls_R_factor_gt 0.0647
_refine_ls_shift/su_max 0.001
_refine_ls_shift/su_mean 0.000
_refine_ls_structure_factor_coef Fsqd
_refine_ls_weighting_details 'calc w=1/[\s^2^(Fo^2^)+(0.0265P)^2^+16.1363P] where P=(Fo^2^+2Fc^2^)/3'
_refine_ls_weighting_scheme calc
_refine_ls_wR_factor_gt 0.1153
_refine_ls_wR_factor_ref 0.1245
_reflns_number_gt 4335
_reflns_number_total 5774
_reflns_threshold_expression >2sigma(I)
_cod_data_source_file om500121p_si_001.cif
_cod_data_source_block pet40
_cod_depositor_comments 'Adding full bibliography for 4082843.cif.'
_cod_database_code 4082843

loop_
_symmetry_equiv_pos_as_xyz
'x, y, z'
'-x+1/2, -y, z+1/2'
'-x, y+1/2, -z+1/2'
'x+1/2, -y+1/2, -z'
'-x, -y, -z'
'x-1/2, y, -z-1/2'
'x, -y-1/2, z-1/2'
'-x-1/2, y-1/2, z'

loop_
_atom_site_label
_atom_site_type_symbol
_atom_site_fract_x
_atom_site_fract_y
_atom_site_fract_z
_atom_site_U_iso_or_equiv
_atom_site_adp_type
_atom_site_occupancy
_atom_site_symmetry_multiplicity
_atom_site_calc_flag
_atom_site_refinement_flags
Zr Zr 0.49159(5) 0.152587(18) 0.166120(9) 0.01527(12) Uani 1 1 d .
N1 N 0.6544(5) 0.0971(2) 0.09211(10) 0.0196(9) Uani 1 1 d .
N2 N 0.5105(5) 0.23451(18) 0.07914(9) 0.0173(8) Uani 1 1 d .
N3 N 0.7398(5) 0.2995(2) 0.13422(10) 0.0182(9) Uani 1 1 d .
N4 N 0.4654(5) 0.3150(2) 0.18661(10) 0.0193(9) Uani 1 1 d .
C1 C 0.6239(6) 0.1437(2) 0.11612(12) 0.0178(10) Uani 1 1 d .
C2 C 0.5693(6) 0.2067(2) 0.11122(12) 0.0177(10) Uani 1 1 d .
C3 C 0.5987(6) 0.2570(2) 0.13936(12) 0.0160(10) Uani 1 1 d .
C4 C 0.4825(6) 0.2633(2) 0.16408(11) 0.0158(9) Uani 1 1 d .
C5 C 0.1846(6) 0.1482(3) 0.17335(14) 0.0265(12) Uani 1 1 d .
H5 H 0.1367 0.1832 0.1859 0.032 Uiso 1 1 calc R
C6 C 0.2398(8) 0.0877(3) 0.18677(14) 0.0292(13) Uani 1 1 d .
H6 H 0.2337 0.0744 0.2099 0.035 Uiso 1 1 calc R
C7 C 0.3049(7) 0.0507(3) 0.16007(14) 0.0305(13) Uani 1 1 d .
H7 H 0.3534 0.0084 0.1619 0.037 Uiso 1 1 calc R
C8 C 0.2858(6) 0.0874(3) 0.12991(14) 0.0224(12) Uani 1 1 d .
H8 H 0.3171 0.0737 0.1077 0.027 Uiso 1 1 calc R
C9 C 0.2130(6) 0.1474(3) 0.13825(14) 0.0254(11) Uani 1 1 d .
H9 H 0.1872 0.1817 0.1228 0.031 Uiso 1 1 calc R
C10 C 0.5851(8) 0.0816(3) 0.21672(15) 0.0382(16) Uani 1 1 d .
H10 H 0.5286 0.0416 0.2210 0.046 Uiso 1 1 calc R
C11 C 0.7204(8) 0.0890(3) 0.19526(14) 0.0385(18) Uani 1 1 d .
H11 H 0.7724 0.0552 0.1825 0.046 Uiso 1 1 calc R
C12 C 0.7637(7) 0.1541(3) 0.19614(13) 0.0335(14) Uani 1 1 d .
H12 H 0.8512 0.1733 0.1837 0.040 Uiso 1 1 calc R
C13 C 0.6589(8) 0.1880(3) 0.21823(15) 0.0335(14) Uani 1 1 d .
H13 H 0.6632 0.2335 0.2237 0.040 Uiso 1 1 calc R
C14 C 0.5476(7) 0.1424(3) 0.23059(13) 0.0363(15) Uani 1 1 d .
H14 H 0.4606 0.1513 0.2459 0.044 Uiso 1 1 calc R
C15 C 0.6827(6) 0.0290(2) 0.10254(13) 0.0211(11) Uani 1 1 d .
H15A H 0.6297 -0.0009 0.0860 0.025 Uiso 1 1 calc R
H15B H 0.6319 0.0216 0.1251 0.025 Uiso 1 1 calc R
C16 C 0.8646(7) 0.0128(3) 0.10460(14) 0.0284(13) Uani 1 1 d .
H16A H 0.8788 -0.0345 0.1099 0.034 Uiso 1 1 calc R
H16B H 0.9154 0.0386 0.1232 0.034 Uiso 1 1 calc R
C17 C 0.9495(7) 0.0289(3) 0.07095(14) 0.0279(13) Uani 1 1 d .
H17A H 1.0685 0.0216 0.0733 0.034 Uiso 1 1 calc R
H17B H 0.9081 -0.0007 0.0529 0.034 Uiso 1 1 calc R
C18 C 0.9175(7) 0.1000(3) 0.06112(14) 0.0279(13) Uani 1 1 d .
H18A H 0.9667 0.1090 0.0386 0.033 Uiso 1 1 calc R
H18B H 0.9695 0.1296 0.0779 0.033 Uiso 1 1 calc R
C19 C 0.7341(7) 0.1139(2) 0.05975(12) 0.0223(11) Uani 1 1 d .
H19A H 0.7162 0.1611 0.0547 0.027 Uiso 1 1 calc R
H19B H 0.6843 0.0879 0.0411 0.027 Uiso 1 1 calc R
C20 C 0.3914(7) 0.1940(3) 0.06099(13) 0.0220(11) Uani 1 1 d .
H20A H 0.2836 0.1976 0.0723 0.026 Uiso 1 1 calc R
H20B H 0.4258 0.1473 0.0618 0.026 Uiso 1 1 calc R
C21 C 0.3767(7) 0.2163(3) 0.02377(14) 0.0305(13) Uani 1 1 d .
H21A H 0.4817 0.2086 0.0119 0.037 Uiso 1 1 calc R
H21B H 0.2914 0.1901 0.0122 0.037 Uiso 1 1 calc R
C22 C 0.3331(8) 0.2886(3) 0.02186(14) 0.0338(14) Uani 1 1 d .
H22A H 0.2207 0.2952 0.0305 0.041 Uiso 1 1 calc R
H22B H 0.3361 0.3032 -0.0022 0.041 Uiso 1 1 calc R
C23 C 0.4515(7) 0.3298(3) 0.04272(14) 0.0314(14) Uani 1 1 d .
H23A H 0.4146 0.3762 0.0430 0.038 Uiso 1 1 calc R
H23B H 0.5613 0.3283 0.0322 0.038 Uiso 1 1 calc R
C24 C 0.4608(6) 0.3034(2) 0.07926(12) 0.0230(12) Uani 1 1 d .
H24A H 0.5405 0.3297 0.0925 0.028 Uiso 1 1 calc R
H24B H 0.3527 0.3077 0.0903 0.028 Uiso 1 1 calc R
C25 C 0.8525(6) 0.2828(3) 0.10680(13) 0.0206(11) Uani 1 1 d .
H25A H 0.7904 0.2682 0.0866 0.025 Uiso 1 1 calc R
H25B H 0.9247 0.2463 0.1141 0.025 Uiso 1 1 calc R
C26 C 0.9554(6) 0.3430(3) 0.09781(12) 0.0249(11) Uani 1 1 d .
H26A H 1.0334 0.3312 0.0795 0.030 Uiso 1 1 calc R
H26B H 0.8832 0.3783 0.0891 0.030 Uiso 1 1 calc R
C27 C 1.0494(6) 0.3682(3) 0.12857(14) 0.0252(12) Uani 1 1 d .
H27A H 1.1050 0.4100 0.1227 0.030 Uiso 1 1 calc R
H27B H 1.1337 0.3358 0.1352 0.030 Uiso 1 1 calc R
C28 C 0.9316(7) 0.3796(3) 0.15829(13) 0.0228(11) Uani 1 1 d .
H28A H 0.9945 0.3912 0.1790 0.027 Uiso 1 1 calc R
H28B H 0.8580 0.4168 0.1529 0.027 Uiso 1 1 calc R
C29 C 0.8312(6) 0.3183(2) 0.16500(13) 0.0204(10) Uani 1 1 d .
H29A H 0.9042 0.2818 0.1719 0.025 Uiso 1 1 calc R
H29B H 0.7538 0.3267 0.1839 0.025 Uiso 1 1 calc R
C30 C 0.4693(6) 0.3823(2) 0.17281(12) 0.0180(10) Uani 1 1 d .
H30A H 0.3653 0.3915 0.1609 0.022 Uiso 1 1 calc R
H30B H 0.5591 0.3860 0.1560 0.022 Uiso 1 1 calc R
C31 C 0.4944(7) 0.4332(2) 0.20094(12) 0.0224(10) Uani 1 1 d .
H31A H 0.4876 0.4780 0.1912 0.027 Uiso 1 1 calc R
H31B H 0.6044 0.4276 0.2110 0.027 Uiso 1 1 calc R
C32 C 0.3646(7) 0.4251(3) 0.22864(14) 0.0290(13) Uani 1 1 d .
H32A H 0.3883 0.4556 0.2477 0.035 Uiso 1 1 calc R
H32B H 0.2560 0.4365 0.2193 0.035 Uiso 1 1 calc R
C33 C 0.3622(6) 0.3550(3) 0.24174(13) 0.0238(11) Uani 1 1 d .
H33A H 0.2728 0.3499 0.2585 0.029 Uiso 1 1 calc R
H33B H 0.4667 0.3453 0.2534 0.029 Uiso 1 1 calc R
C34 C 0.3374(6) 0.3067(2) 0.21258(12) 0.0205(11) Uani 1 1 d .
H34A H 0.3404 0.2611 0.2215 0.025 Uiso 1 1 calc R
H34B H 0.2289 0.3141 0.2021 0.025 Uiso 1 1 calc R
C97 C 0.6436(8) 0.5282(3) 0.48821(15) 0.0377(15) Uani 1 1 d .
H97 H 0.7423 0.5473 0.4802 0.045 Uiso 1 1 calc R
C98 C 0.5820(8) 0.4719(3) 0.47307(14) 0.0365(15) Uani 1 1 d .
H98 H 0.6381 0.4527 0.4544 0.044 Uiso 1 1 calc R
C99 C 0.4404(8) 0.4437(3) 0.48483(14) 0.0353(15) Uani 1 1 d .
H99 H 0.3999 0.4047 0.4745 0.042 Uiso 1 1 calc R

loop_
_atom_site_aniso_label
_atom_site_aniso_U_11
_atom_site_aniso_U_22
_atom_site_aniso_U_33
_atom_site_aniso_U_23
_atom_site_aniso_U_13
_atom_site_aniso_U_12
Zr 0.01531(19) 0.01462(18) 0.01587(19) 0.00118(15) 0.00130(18) 0.00024(19)
N1 0.022(2) 0.018(2) 0.019(2) 0.0001(17) 0.0021(18) 0.0014(18)
N2 0.017(2) 0.019(2) 0.0160(19) 0.0023(15) -0.0015(19) -0.0009(19)
N3 0.015(2) 0.025(2) 0.015(2) -0.0010(17) 0.0005(17) -0.0013(18)
N4 0.019(2) 0.022(2) 0.017(2) -0.0001(16) 0.0046(17) 0.0006(17)
C1 0.012(2) 0.025(3) 0.017(2) 0.000(2) -0.0023(18) -0.005(2)
C2 0.015(2) 0.020(2) 0.018(2) 0.001(2) -0.004(2) 0.001(2)
C3 0.014(2) 0.015(2) 0.020(2) 0.0030(19) 0.002(2) 0.0013(19)
C4 0.018(2) 0.012(2) 0.018(2) 0.0027(17) -0.006(2) 0.001(2)
C5 0.013(2) 0.023(3) 0.043(3) -0.008(2) 0.007(2) -0.009(2)
C6 0.033(3) 0.029(3) 0.025(3) 0.004(2) 0.004(3) -0.010(3)
C7 0.029(3) 0.023(3) 0.040(3) -0.001(2) 0.006(3) -0.006(2)
C8 0.013(3) 0.025(3) 0.029(3) -0.007(2) 0.002(2) -0.005(2)
C9 0.012(2) 0.029(3) 0.036(3) 0.005(2) -0.003(2) -0.003(2)
C10 0.045(4) 0.034(3) 0.036(3) 0.023(3) -0.018(3) -0.008(3)
C11 0.052(5) 0.040(4) 0.024(3) -0.006(3) -0.015(3) 0.030(3)
C12 0.017(3) 0.058(4) 0.025(3) 0.018(3) -0.007(2) 0.007(3)
C13 0.037(4) 0.030(3) 0.033(3) -0.005(3) -0.022(3) 0.008(3)
C14 0.029(3) 0.063(4) 0.017(3) 0.006(3) 0.003(2) 0.013(3)
C15 0.024(3) 0.015(2) 0.024(3) 0.000(2) 0.001(2) -0.001(2)
C16 0.030(3) 0.029(3) 0.027(3) 0.004(2) 0.002(2) 0.006(2)
C17 0.024(3) 0.026(3) 0.034(3) 0.003(2) 0.002(2) 0.008(2)
C18 0.019(3) 0.041(3) 0.024(3) 0.001(2) 0.008(2) 0.003(2)
C19 0.028(3) 0.023(3) 0.016(2) 0.002(2) 0.002(2) 0.004(2)
C20 0.022(3) 0.022(3) 0.022(3) -0.001(2) -0.003(2) 0.002(2)
C21 0.029(3) 0.040(3) 0.023(3) -0.002(2) -0.005(2) 0.005(3)
C22 0.037(4) 0.043(4) 0.020(3) 0.007(2) -0.005(3) 0.007(3)
C23 0.037(4) 0.028(3) 0.030(3) 0.008(2) -0.003(2) 0.005(2)
C24 0.024(3) 0.023(3) 0.022(3) 0.000(2) -0.001(2) 0.004(2)
C25 0.015(3) 0.024(3) 0.023(3) -0.004(2) 0.001(2) 0.002(2)
C26 0.024(3) 0.030(3) 0.021(3) 0.000(2) 0.005(2) -0.001(2)
C27 0.017(3) 0.024(3) 0.034(3) -0.002(2) 0.003(2) -0.009(2)
C28 0.021(3) 0.022(3) 0.025(3) -0.005(2) -0.001(2) -0.002(2)
C29 0.021(3) 0.021(2) 0.020(2) 0.000(2) 0.000(2) 0.000(2)
C30 0.019(3) 0.014(2) 0.022(2) 0.0019(18) -0.001(2) 0.002(2)
C31 0.024(3) 0.013(2) 0.030(3) 0.0007(18) -0.002(3) 0.001(2)
C32 0.030(3) 0.028(3) 0.029(3) -0.008(2) 0.003(2) 0.000(2)
C33 0.022(3) 0.027(3) 0.021(3) -0.005(2) 0.003(2) 0.000(2)
C34 0.018(3) 0.021(3) 0.022(3) 0.002(2) 0.002(2) 0.002(2)
C97 0.031(4) 0.052(4) 0.030(3) 0.010(3) 0.001(3) -0.001(3)
C98 0.039(4) 0.050(4) 0.021(3) 0.004(3) 0.005(3) 0.019(3)
C99 0.047(4) 0.033(3) 0.027(3) 0.004(2) -0.005(3) 0.005(3)

loop_
_atom_type_symbol
_atom_type_description
_atom_type_scat_dispersion_real
_atom_type_scat_dispersion_imag
_atom_type_scat_source
C C 0.0181 0.0091 'International Tables Vol C Tables 4.2.6.8 and 6.1.1.4'
H H 0.0000 0.0000 'International Tables Vol C Tables 4.2.6.8 and 6.1.1.4'
N N 0.0311 0.0180 'International Tables Vol C Tables 4.2.6.8 and 6.1.1.4'
Zr Zr -0.1862 2.2449 'International Tables Vol C Tables 4.2.6.8 and 6.1.1.4'

loop_
_geom_angle_atom_site_label_1
_geom_angle_atom_site_label_2
_geom_angle_atom_site_label_3
_geom_angle
_geom_angle_site_symmetry_3
C1 Zr C4 93.70(18) .
C1 Zr C2 32.91(17) .
C4 Zr C2 62.56(16) .
C1 Zr C12 89.10(17) .
C4 Zr C12 91.9(2) .
C2 Zr C12 99.99(17) .
C1 Zr C3 62.39(17) .
C4 Zr C3 32.57(16) .
C2 Zr C3 35.31(15) .
C12 Zr C3 82.99(18) .
C1 Zr C5 124.96(17) .
C4 Zr C5 90.38(18) .
C2 Zr C5 111.38(17) .
C12 Zr C5 145.63(18) .
C3 Zr C5 114.90(17) .
C1 Zr C9 93.00(17) .
C4 Zr C9 89.82(18) .
C2 Zr C9 82.78(16) .
C12 Zr C9 177.19(18) .
C3 Zr C9 99.65(17) .
C5 Zr C9 32.09(17) .
C1 Zr C11 89.89(19) .
C4 Zr C11 123.2(2) .
C2 Zr C11 115.05(19) .
C12 Zr C11 31.4(2) .
C3 Zr C11 111.0(2) .
C5 Zr C11 131.4(2) .
C9 Zr C11 146.6(2) .
C1 Zr C13 117.53(19) .
C4 Zr C13 76.45(17) .
C2 Zr C13 115.40(19) .
C12 Zr C13 31.97(19) .
C3 Zr C13 84.91(18) .
C5 Zr C13 116.75(19) .
C9 Zr C13 146.87(19) .
C11 Zr C13 52.53(19) .
C1 Zr C8 77.94(17) .
C4 Zr C8 118.23(17) .
C2 Zr C8 85.16(16) .
C12 Zr C8 147.56(19) .
C3 Zr C8 115.44(16) .
C5 Zr C8 52.67(16) .
C9 Zr C8 31.71(17) .
C11 Zr C8 117.95(19) .
C13 Zr C8 159.27(19) .
C1 Zr C10 119.1(2) .
C4 Zr C10 126.67(19) .
C2 Zr C10 146.8(2) .
C12 Zr C10 51.9(2) .
C3 Zr C10 133.60(18) .
C5 Zr C10 100.9(2) .
C9 Zr C10 125.37(19) .
C11 Zr C10 31.7(2) .
C13 Zr C10 51.8(2) .
C8 Zr C10 109.50(19) .
C1 Zr C6 128.22(17) .
C4 Zr C6 119.73(19) .
C2 Zr C6 134.35(17) .
C12 Zr C6 124.43(19) .
C3 Zr C6 146.98(18) .
C5 Zr C6 32.08(18) .
C9 Zr C6 52.76(18) .
C11 Zr C6 100.7(2) .
C13 Zr C6 108.6(2) .
C8 Zr C6 52.21(17) .
C10 Zr C6 73.0(2) .
C1 Zr C14 139.86(18) .
C4 Zr C14 96.95(19) .
C2 Zr C14 146.67(18) .
C12 Zr C14 52.06(18) .
C3 Zr C14 114.49(19) .
C5 Zr C14 93.62(18) .
C9 Zr C14 125.50(18) .
C11 Zr C14 52.26(18) .
C13 Zr C14 31.3(2) .
C8 Zr C14 128.13(19) .
C10 Zr C14 31.1(2) .
C6 Zr C14 77.99(19) .
C1 Zr C7 98.06(17) .
C4 Zr C7 141.02(18) .
C2 Zr C7 115.00(17) .
C12 Zr C7 125.1(2) .
C3 Zr C7 147.14(17) .
C5 Zr C7 52.75(18) .
C9 Zr C7 52.70(18) .
C11 Zr C7 94.0(2) .
C13 Zr C7 127.87(19) .
C8 Zr C7 31.71(17) .
C10 Zr C7 78.35(19) .
C6 Zr C7 31.38(18) .
C14 Zr C7 97.5(2) .
C1 N1 C15 119.6(4) .
C1 N1 C19 121.3(4) .
C15 N1 C19 113.1(4) .
C24 N2 C20 110.9(4) .
C24 N2 C2 117.4(4) .
C20 N2 C2 115.0(4) .
C3 N3 C25 117.8(4) .
C3 N3 C29 116.3(4) .
C25 N3 C29 110.2(4) .
C4 N4 C34 115.5(4) .
C4 N4 C30 117.9(4) .
C34 N4 C30 112.2(4) .
N1 C1 C2 127.8(4) .
N1 C1 Zr 138.5(4) .
C2 C1 Zr 83.7(3) .
C1 C2 N2 126.2(4) .
C1 C2 C3 118.2(4) .
N2 C2 C3 114.7(4) .
C1 C2 Zr 63.3(3) .
N2 C2 Zr 146.0(3) .
C3 C2 Zr 73.1(3) .
C4 C3 N3 126.5(4) .
C4 C3 C2 118.0(4) .
N3 C3 C2 114.9(4) .
C4 C3 Zr 62.7(2) .
N3 C3 Zr 146.2(3) .
C2 C3 Zr 71.6(3) .
C3 C4 N4 126.8(4) .
C3 C4 Zr 84.7(3) .
N4 C4 Zr 137.7(3) .
C9 C5 C6 107.7(5) .
C9 C5 Zr 74.0(3) .
C6 C5 Zr 75.8(3) .
C7 C6 C5 108.0(5) .
C7 C6 Zr 74.5(3) .
C5 C6 Zr 72.1(3) .
C6 C7 C8 107.8(5) .
C6 C7 Zr 74.1(3) .
C8 C7 Zr 73.7(3) .
C9 C8 C7 108.2(5) .
C9 C8 Zr 72.5(3) .
C7 C8 Zr 74.6(3) .
C8 C9 C5 108.2(5) .
C8 C9 Zr 75.7(3) .
C5 C9 Zr 73.9(3) .
C14 C10 C11 108.5(5) .
C14 C10 Zr 74.8(3) .
C11 C10 Zr 73.1(3) .
C12 C11 C10 107.0(5) .
C12 C11 Zr 73.2(3) .
C10 C11 Zr 75.1(3) .
C11 C12 C13 109.4(6) .
C11 C12 Zr 75.4(3) .
C13 C12 Zr 75.8(3) .
C14 C13 C12 106.9(5) .
C14 C13 Zr 75.0(3) .
C12 C13 Zr 72.2(3) .
C10 C14 C13 108.2(5) .
C10 C14 Zr 74.0(3) .
C13 C14 Zr 73.7(3) .
N1 C15 C16 111.9(4) .
C15 C16 C17 110.5(4) .
C18 C17 C16 110.2(4) .
C17 C18 C19 110.8(5) .
N1 C19 C18 111.3(4) .
N2 C20 C21 110.5(4) .
C22 C21 C20 110.6(5) .
C21 C22 C23 110.9(5) .
C22 C23 C24 110.1(5) .
N2 C24 C23 110.2(4) .
N3 C25 C26 109.5(4) .
C27 C26 C25 111.4(4) .
C26 C27 C28 109.8(4) .
C29 C28 C27 110.5(4) .
N3 C29 C28 110.2(4) .
N4 C30 C31 111.4(4) .
C30 C31 C32 110.5(4) .
C33 C32 C31 110.6(4) .
C32 C33 C34 110.6(4) .
N4 C34 C33 110.7(4) .
C98 C97 C99 119.3(6) 5_666
C99 C98 C97 120.5(6) .
C98 C99 C97 120.2(6) 5_666

loop_
_geom_bond_atom_site_label_1
_geom_bond_atom_site_label_2
_geom_bond_distance
_geom_bond_site_symmetry_2
Zr C1 2.251(5) .
Zr C4 2.253(4) .
Zr C2 2.504(5) .
Zr C12 2.521(5) .
Zr C3 2.525(5) .
Zr C5 2.530(5) .
Zr C9 2.532(5) .
Zr C11 2.548(6) .
Zr C13 2.566(5) .
Zr C8 2.572(5) .
Zr C10 2.573(5) .
Zr C6 2.578(6) .
Zr C14 2.583(5) .
Zr C7 2.584(5) .
N1 C1 1.361(6) .
N1 C15 1.461(6) .
N1 C19 1.469(6) .
N2 C24 1.458(6) .
N2 C20 1.461(6) .
N2 C2 1.463(6) .
N3 C3 1.456(6) .
N3 C25 1.459(6) .
N3 C29 1.473(6) .
N4 C4 1.380(6) .
N4 C34 1.472(6) .
N4 C30 1.473(6) .
C1 C2 1.368(7) .
C2 C3 1.525(7) .
C3 C4 1.365(7) .
C5 C9 1.399(8) .
C5 C6 1.412(8) .
C6 C7 1.396(8) .
C7 C8 1.409(8) .
C8 C9 1.395(8) .
C10 C14 1.384(9) .
C10 C11 1.400(9) .
C11 C12 1.371(9) .
C12 C13 1.402(8) .
C13 C14 1.388(9) .
C15 C16 1.527(8) .
C16 C17 1.529(7) .
C17 C18 1.518(7) .
C18 C19 1.528(7) .
C20 C21 1.536(7) .
C21 C22 1.513(8) .
C22 C23 1.521(8) .
C23 C24 1.535(7) .
C25 C26 1.526(7) .
C26 C27 1.523(7) .
C27 C28 1.532(7) .
C28 C29 1.515(7) .
C30 C31 1.527(6) .
C31 C32 1.530(7) .
C32 C33 1.515(8) .
C33 C34 1.523(7) .
C97 C98 1.384(9) .
C97 C99 1.387(9) 5_666
C98 C99 1.373(9) .
C99 C97 1.386(9) 5_666

loop_
_geom_torsion_atom_site_label_1
_geom_torsion_atom_site_label_2
_geom_torsion_atom_site_label_3
_geom_torsion_atom_site_label_4
_geom_torsion
_geom_torsion_site_symmetry_1
_geom_torsion_site_symmetry_4
C15 N1 C1 C2 -168.6(5) . .
C19 N1 C1 C2 40.6(8) . .
C15 N1 C1 Zr -36.5(7) . .
C19 N1 C1 Zr 172.6(4) . .
C4 Zr C1 N1 -162.1(5) . .
C2 Zr C1 N1 -143.9(7) . .
C12 Zr C1 N1 106.1(5) . .
C3 Zr C1 N1 -171.4(6) . .
C5 Zr C1 N1 -69.0(6) . .
C9 Zr C1 N1 -72.1(5) . .
C11 Zr C1 N1 74.7(5) . .
C13 Zr C1 N1 121.3(5) . .
C8 Zr C1 N1 -44.0(5) . .
C10 Zr C1 N1 61.8(6) . .
C6 Zr C1 N1 -29.0(6) . .
C14 Zr C1 N1 92.6(6) . .
C7 Zr C1 N1 -19.3(5) . .
C4 Zr C1 C2 -18.2(3) . .
C12 Zr C1 C2 -110.1(3) . .
C3 Zr C1 C2 -27.5(3) . .
C5 Zr C1 C2 74.8(3) . .
C9 Zr C1 C2 71.8(3) . .
C11 Zr C1 C2 -141.5(3) . .
C13 Zr C1 C2 -94.9(3) . .
C8 Zr C1 C2 99.9(3) . .
C10 Zr C1 C2 -154.4(3) . .
C6 Zr C1 C2 114.9(3) . .
C14 Zr C1 C2 -123.6(4) . .
C7 Zr C1 C2 124.5(3) . .
N1 C1 C2 N2 9.0(8) . .
Zr C1 C2 N2 -141.4(5) . .
N1 C1 C2 C3 -159.3(5) . .
Zr C1 C2 C3 50.3(4) . .
N1 C1 C2 Zr 150.4(6) . .
C24 N2 C2 C1 -178.7(5) . .
C20 N2 C2 C1 48.1(7) . .
C24 N2 C2 C3 -10.1(6) . .
C20 N2 C2 C3 -143.2(4) . .
C24 N2 C2 Zr 86.2(7) . .
C20 N2 C2 Zr -47.0(7) . .
C4 Zr C2 C1 159.4(3) . .
C12 Zr C2 C1 72.5(3) . .
C3 Zr C2 C1 134.9(4) . .
C5 Zr C2 C1 -121.9(3) . .
C9 Zr C2 C1 -107.0(3) . .
C11 Zr C2 C1 43.4(3) . .
C13 Zr C2 C1 102.0(3) . .
C8 Zr C2 C1 -75.2(3) . .
C10 Zr C2 C1 43.6(5) . .
C6 Zr C2 C1 -94.7(3) . .
C14 Zr C2 C1 102.2(4) . .
C7 Zr C2 C1 -64.2(3) . .
C1 Zr C2 N2 115.9(7) . .
C4 Zr C2 N2 -84.7(6) . .
C12 Zr C2 N2 -171.7(6) . .
C3 Zr C2 N2 -109.3(7) . .
C5 Zr C2 N2 -6.0(6) . .
C9 Zr C2 N2 8.8(6) . .
C11 Zr C2 N2 159.3(6) . .
C13 Zr C2 N2 -142.1(6) . .
C8 Zr C2 N2 40.6(6) . .
C10 Zr C2 N2 159.5(5) . .
C6 Zr C2 N2 21.2(7) . .
C14 Zr C2 N2 -141.9(5) . .
C7 Zr C2 N2 51.7(6) . .
C1 Zr C2 C3 -134.9(4) . .
C4 Zr C2 C3 24.5(3) . .
C12 Zr C2 C3 -62.4(3) . .
C5 Zr C2 C3 103.3(3) . .
C9 Zr C2 C3 118.1(3) . .
C11 Zr C2 C3 -91.4(3) . .
C13 Zr C2 C3 -32.9(3) . .
C8 Zr C2 C3 149.9(3) . .
C10 Zr C2 C3 -91.3(4) . .
C6 Zr C2 C3 130.4(3) . .
C14 Zr C2 C3 -32.7(4) . .
C7 Zr C2 C3 161.0(3) . .
C25 N3 C3 C4 178.1(5) . .
C29 N3 C3 C4 43.9(7) . .
C25 N3 C3 C2 -10.4(6) . .
C29 N3 C3 C2 -144.6(4) . .
C25 N3 C3 Zr 83.5(7) . .
C29 N3 C3 Zr -50.7(7) . .
C1 C2 C3 C4 -89.5(6) . .
N2 C2 C3 C4 100.9(5) . .
Zr C2 C3 C4 -43.5(4) . .
C1 C2 C3 N3 98.3(5) . .
N2 C2 C3 N3 -71.3(5) . .
Zr C2 C3 N3 144.2(4) . .
C1 C2 C3 Zr -46.0(4) . .
N2 C2 C3 Zr 144.4(4) . .
C1 Zr C3 C4 162.6(3) . .
C2 Zr C3 C4 136.8(4) . .
C12 Zr C3 C4 -104.8(3) . .
C5 Zr C3 C4 44.5(3) . .
C9 Zr C3 C4 74.2(3) . .
C11 Zr C3 C4 -119.2(3) . .
C13 Zr C3 C4 -72.7(3) . .
C8 Zr C3 C4 103.2(3) . .
C10 Zr C3 C4 -92.4(4) . .
C6 Zr C3 C4 44.1(4) . .
C14 Zr C3 C4 -62.2(3) . .
C7 Zr C3 C4 103.8(4) . .
C1 Zr C3 N3 -81.8(6) . .
C4 Zr C3 N3 115.7(7) . .
C2 Zr C3 N3 -107.5(7) . .
C12 Zr C3 N3 10.9(6) . .
C5 Zr C3 N3 160.2(6) . .
C9 Zr C3 N3 -170.1(6) . .
C11 Zr C3 N3 -3.5(6) . .
C13 Zr C3 N3 43.0(6) . .
C8 Zr C3 N3 -141.1(6) . .
C10 Zr C3 N3 23.3(7) . .
C6 Zr C3 N3 159.8(5) . .
C14 Zr C3 N3 53.4(6) . .
C7 Zr C3 N3 -140.6(5) . .
C1 Zr C3 C2 25.8(3) . .
C4 Zr C3 C2 -136.8(4) . .
C12 Zr C3 C2 118.4(3) . .
C5 Zr C3 C2 -92.3(3) . .
C9 Zr C3 C2 -62.6(3) . .
C11 Zr C3 C2 104.0(3) . .
C13 Zr C3 C2 150.5(3) . .
C8 Zr C3 C2 -33.6(3) . .
C10 Zr C3 C2 130.8(3) . .
C6 Zr C3 C2 -92.7(4) . .
C14 Zr C3 C2 161.0(3) . .
C7 Zr C3 C2 -33.0(4) . .
N3 C3 C4 N4 7.8(8) . .
C2 C3 C4 N4 -163.4(4) . .
Zr C3 C4 N4 149.2(5) . .
N3 C3 C4 Zr -141.4(4) . .
C2 C3 C4 Zr 47.4(4) . .
C34 N4 C4 C3 -175.1(5) . .
C30 N4 C4 C3 48.4(7) . .
C34 N4 C4 Zr -44.4(7) . .
C30 N4 C4 Zr 179.1(4) . .
C1 Zr C4 C3 -15.4(3) . .
C2 Zr C4 C3 -26.5(3) . .
C12 Zr C4 C3 73.8(3) . .
C5 Zr C4 C3 -140.5(3) . .
C9 Zr C4 C3 -108.4(3) . .
C11 Zr C4 C3 76.9(3) . .
C13 Zr C4 C3 102.0(3) . .
C8 Zr C4 C3 -93.7(3) . .
C10 Zr C4 C3 115.6(3) . .
C6 Zr C4 C3 -154.1(3) . .
C14 Zr C4 C3 125.8(3) . .
C7 Zr C4 C3 -123.1(3) . .
C1 Zr C4 N4 -157.9(5) . .
C2 Zr C4 N4 -168.9(6) . .
C12 Zr C4 N4 -68.7(5) . .
C3 Zr C4 N4 -142.4(7) . .
C5 Zr C4 N4 77.0(5) . .
C9 Zr C4 N4 109.1(5) . .
C11 Zr C4 N4 -65.6(6) . .
C13 Zr C4 N4 -40.4(5) . .
C8 Zr C4 N4 123.8(5) . .
C10 Zr C4 N4 -26.9(6) . .
C6 Zr C4 N4 63.4(6) . .
C14 Zr C4 N4 -16.7(5) . .
C7 Zr C4 N4 94.5(5) . .
C1 Zr C5 C9 -5.7(4) . .
C4 Zr C5 C9 89.1(3) . .
C2 Zr C5 C9 28.5(4) . .
C12 Zr C5 C9 -177.0(4) . .
C3 Zr C5 C9 66.9(4) . .
C11 Zr C5 C9 -133.6(3) . .
C13 Zr C5 C9 164.0(3) . .
C8 Zr C5 C9 -37.1(3) . .
C10 Zr C5 C9 -143.4(3) . .
C6 Zr C5 C9 -113.5(5) . .
C14 Zr C5 C9 -174.0(3) . .
C7 Zr C5 C9 -77.3(3) . .
C1 Zr C5 C6 107.8(3) . .
C4 Zr C5 C6 -157.4(3) . .
C2 Zr C5 C6 142.1(3) . .
C12 Zr C5 C6 -63.5(5) . .
C3 Zr C5 C6 -179.6(3) . .
C9 Zr C5 C6 113.5(5) . .
C11 Zr C5 C6 -20.1(4) . .
C13 Zr C5 C6 -82.4(4) . .
C8 Zr C5 C6 76.4(3) . .
C10 Zr C5 C6 -29.9(4) . .
C14 Zr C5 C6 -60.4(3) . .
C7 Zr C5 C6 36.3(3) . .
C9 C5 C6 C7 1.3(6) . .
Zr C5 C6 C7 -66.4(4) . .
C9 C5 C6 Zr 67.7(4) . .
C1 Zr C6 C7 18.5(5) . .
C4 Zr C6 C7 141.5(3) . .
C2 Zr C6 C7 62.1(4) . .
C12 Zr C6 C7 -102.5(4) . .
C3 Zr C6 C7 116.0(4) . .
C5 Zr C6 C7 115.3(5) . .
C9 Zr C6 C7 77.5(4) . .
C11 Zr C6 C7 -79.9(4) . .
C13 Zr C6 C7 -133.8(4) . .
C8 Zr C6 C7 37.3(3) . .
C10 Zr C6 C7 -95.5(4) . .
C14 Zr C6 C7 -127.3(4) . .
C1 Zr C6 C5 -96.7(4) . .
C4 Zr C6 C5 26.3(4) . .
C2 Zr C6 C5 -53.2(4) . .
C12 Zr C6 C5 142.2(3) . .
C3 Zr C6 C5 0.7(5) . .
C9 Zr C6 C5 -37.7(3) . .
C11 Zr C6 C5 164.8(3) . .
C13 Zr C6 C5 110.9(3) . .
C8 Zr C6 C5 -78.0(3) . .
C10 Zr C6 C5 149.3(4) . .
C14 Zr C6 C5 117.5(3) . .
C7 Zr C6 C5 -115.3(5) . .
C5 C6 C7 C8 -1.7(7) . .
Zr C6 C7 C8 -66.5(4) . .
C5 C6 C7 Zr 64.8(4) . .
C1 Zr C7 C6 -165.4(4) . .
C4 Zr C7 C6 -59.2(5) . .
C2 Zr C7 C6 -135.8(3) . .
C12 Zr C7 C6 100.0(4) . .
C3 Zr C7 C6 -115.4(4) . .
C5 Zr C7 C6 -37.1(3) . .
C9 Zr C7 C6 -77.8(4) . .
C11 Zr C7 C6 104.2(4) . .
C13 Zr C7 C6 60.1(4) . .
C8 Zr C7 C6 -114.5(5) . .
C10 Zr C7 C6 76.4(4) . .
C14 Zr C7 C6 51.7(4) . .
C1 Zr C7 C8 -50.9(3) . .
C4 Zr C7 C8 55.3(4) . .
C2 Zr C7 C8 -21.3(4) . .
C12 Zr C7 C8 -145.5(3) . .
C3 Zr C7 C8 -1.0(5) . .
C5 Zr C7 C8 77.4(3) . .
C9 Zr C7 C8 36.7(3) . .
C11 Zr C7 C8 -141.4(3) . .
C13 Zr C7 C8 174.6(3) . .
C10 Zr C7 C8 -169.1(4) . .
C6 Zr C7 C8 114.5(5) . .
C14 Zr C7 C8 166.2(3) . .
C6 C7 C8 C9 1.5(6) . .
Zr C7 C8 C9 -65.3(4) . .
C6 C7 C8 Zr 66.8(4) . .
C1 Zr C8 C9 -116.6(3) . .
C4 Zr C8 C9 -28.9(4) . .
C2 Zr C8 C9 -84.1(3) . .
C12 Zr C8 C9 174.9(3) . .
C3 Zr C8 C9 -65.4(3) . .
C5 Zr C8 C9 37.6(3) . .
C11 Zr C8 C9 160.0(3) . .
C13 Zr C8 C9 103.0(6) . .
C10 Zr C8 C9 126.5(3) . .
C6 Zr C8 C9 78.3(3) . .
C14 Zr C8 C9 97.7(4) . .
C7 Zr C8 C9 115.2(5) . .
C1 Zr C8 C7 128.2(3) . .
C4 Zr C8 C7 -144.1(3) . .
C2 Zr C8 C7 160.7(3) . .
C12 Zr C8 C7 59.7(5) . .
C3 Zr C8 C7 179.4(3) . .
C5 Zr C8 C7 -77.6(3) . .
C9 Zr C8 C7 -115.2(5) . .
C11 Zr C8 C7 44.9(4) . .
C13 Zr C8 C7 -12.2(7) . .
C10 Zr C8 C7 11.3(4) . .
C6 Zr C8 C7 -36.8(3) . .
C14 Zr C8 C7 -17.5(4) . .
C7 C8 C9 C5 -0.7(6) . .
Zr C8 C9 C5 -67.4(4) . .
C7 C8 C9 Zr 66.7(4) . .
C6 C5 C9 C8 -0.3(6) . .
Zr C5 C9 C8 68.6(4) . .
C6 C5 C9 Zr -68.9(4) . .
C1 Zr C9 C8 61.1(3) . .
C4 Zr C9 C8 154.8(3) . .
C2 Zr C9 C8 92.5(3) . .
C12 Zr C9 C8 -77(4) . .
C3 Zr C9 C8 123.6(3) . .
C5 Zr C9 C8 -114.2(5) . .
C11 Zr C9 C8 -33.2(5) . .
C13 Zr C9 C8 -140.9(4) . .
C10 Zr C9 C8 -68.3(4) . .
C6 Zr C9 C8 -76.5(3) . .
C14 Zr C9 C8 -106.8(3) . .
C7 Zr C9 C8 -36.7(3) . .
C1 Zr C9 C5 175.3(3) . .
C4 Zr C9 C5 -91.0(3) . .
C2 Zr C9 C5 -153.3(3) . .
C12 Zr C9 C5 37(4) . .
C3 Zr C9 C5 -122.2(3) . .
C11 Zr C9 C5 80.9(5) . .
C13 Zr C9 C5 -26.7(5) . .
C8 Zr C9 C5 114.2(5) . .
C10 Zr C9 C5 45.9(4) . .
C6 Zr C9 C5 37.7(3) . .
C14 Zr C9 C5 7.4(4) . .
C7 Zr C9 C5 77.4(3) . .
C1 Zr C10 C14 140.4(4) . .
C4 Zr C10 C14 19.9(5) . .
C2 Zr C10 C14 115.0(4) . .
C12 Zr C10 C14 77.8(4) . .
C3 Zr C10 C14 62.0(5) . .
C5 Zr C10 C14 -78.8(4) . .
C9 Zr C10 C14 -101.7(4) . .
C11 Zr C10 C14 115.2(5) . .
C13 Zr C10 C14 36.8(4) . .
C8 Zr C10 C14 -132.9(4) . .
C6 Zr C10 C14 -94.9(4) . .
C7 Zr C10 C14 -126.8(4) . .
C1 Zr C10 C11 25.1(4) . .
C4 Zr C10 C11 -95.3(4) . .
C2 Zr C10 C11 -0.3(6) . .
C12 Zr C10 C11 -37.5(4) . .
C3 Zr C10 C11 -53.2(5) . .
C5 Zr C10 C11 166.0(4) . .
C9 Zr C10 C11 143.1(4) . .
C13 Zr C10 C11 -78.5(4) . .
C8 Zr C10 C11 111.9(4) . .
C6 Zr C10 C11 149.9(4) . .
C14 Zr C10 C11 -115.2(5) . .
C7 Zr C10 C11 117.9(4) . .
C14 C10 C11 C12 -0.2(6) . .
Zr C10 C11 C12 66.8(4) . .
C14 C10 C11 Zr -67.0(4) . .
C1 Zr C11 C12 88.5(4) . .
C4 Zr C11 C12 -5.9(4) . .
C2 Zr C11 C12 66.5(4) . .
C3 Zr C11 C12 28.3(4) . .
C5 Zr C11 C12 -131.9(4) . .
C9 Zr C11 C12 -176.3(3) . .
C13 Zr C11 C12 -37.3(3) . .
C8 Zr C11 C12 164.7(3) . .
C10 Zr C11 C12 -113.3(5) . .
C6 Zr C11 C12 -142.5(4) . .
C14 Zr C11 C12 -77.0(4) . .
C7 Zr C11 C12 -173.5(4) . .
C1 Zr C11 C10 -158.2(4) . .
C4 Zr C11 C10 107.4(4) . .
C2 Zr C11 C10 179.8(4) . .
C12 Zr C11 C10 113.3(5) . .
C3 Zr C11 C10 141.6(4) . .
C5 Zr C11 C10 -18.5(5) . .
C9 Zr C11 C10 -62.9(5) . .
C13 Zr C11 C10 76.1(4) . .
C8 Zr C11 C10 -82.0(4) . .
C6 Zr C11 C10 -29.2(4) . .
C14 Zr C11 C10 36.3(4) . .
C7 Zr C11 C10 -60.1(4) . .
C10 C11 C12 C13 0.8(6) . .
Zr C11 C12 C13 68.9(4) . .
C10 C11 C12 Zr -68.1(4) . .
C1 Zr C12 C11 -91.3(4) . .
C4 Zr C12 C11 175.1(4) . .
C2 Zr C12 C11 -122.5(4) . .
C3 Zr C12 C11 -153.5(4) . .
C5 Zr C12 C11 81.6(5) . .
C9 Zr C12 C11 47(4) . .
C13 Zr C12 C11 114.8(5) . .
C8 Zr C12 C11 -25.7(5) . .
C10 Zr C12 C11 37.9(4) . .
C6 Zr C12 C11 46.4(4) . .
C14 Zr C12 C11 77.7(4) . .
C7 Zr C12 C11 8.0(4) . .
C1 Zr C12 C13 153.9(4) . .
C4 Zr C12 C13 60.2(4) . .
C2 Zr C12 C13 122.7(4) . .
C3 Zr C12 C13 91.6(4) . .
C5 Zr C12 C13 -33.2(6) . .
C9 Zr C12 C13 -68(4) . .
C11 Zr C12 C13 -114.8(5) . .
C8 Zr C12 C13 -140.6(4) . .
C10 Zr C12 C13 -76.9(4) . .
C6 Zr C12 C13 -68.4(4) . .
C14 Zr C12 C13 -37.1(3) . .
C7 Zr C12 C13 -106.9(4) . .
C11 C12 C13 C14 -1.0(6) . .
Zr C12 C13 C14 67.6(4) . .
C11 C12 C13 Zr -68.6(4) . .
C1 Zr C13 C14 -143.4(4) . .
C4 Zr C13 C14 129.5(4) . .
C2 Zr C13 C14 179.8(3) . .
C12 Zr C13 C14 -113.6(5) . .
C3 Zr C13 C14 161.5(4) . .
C5 Zr C13 C14 46.1(4) . .
C9 Zr C13 C14 61.6(5) . .
C11 Zr C13 C14 -77.1(4) . .
C8 Zr C13 C14 -8.0(7) . .
C10 Zr C13 C14 -36.6(4) . .
C6 Zr C13 C14 12.3(4) . .
C7 Zr C13 C14 -16.1(5) . .
C1 Zr C13 C12 -29.7(4) . .
C4 Zr C13 C12 -116.8(4) . .
C2 Zr C13 C12 -66.5(4) . .
C3 Zr C13 C12 -84.9(4) . .
C5 Zr C13 C12 159.7(4) . .
C9 Zr C13 C12 175.2(4) . .
C11 Zr C13 C12 36.6(4) . .
C8 Zr C13 C12 105.6(6) . .
C10 Zr C13 C12 77.0(4) . .
C6 Zr C13 C12 126.0(4) . .
C14 Zr C13 C12 113.6(5) . .
C7 Zr C13 C12 97.5(4) . .
C11 C10 C14 C13 -0.4(7) . .
Zr C10 C14 C13 -66.3(4) . .
C11 C10 C14 Zr 65.9(4) . .
C12 C13 C14 C10 0.8(6) . .
Zr C13 C14 C10 66.5(4) . .
C12 C13 C14 Zr -65.7(4) . .
C1 Zr C14 C10 -59.8(5) . .
C4 Zr C14 C10 -164.0(4) . .
C2 Zr C14 C10 -115.3(4) . .
C12 Zr C14 C10 -77.0(4) . .
C3 Zr C14 C10 -135.4(4) . .
C5 Zr C14 C10 105.1(4) . .
C9 Zr C14 C10 101.2(4) . .
C11 Zr C14 C10 -37.0(4) . .
C13 Zr C14 C10 -115.0(5) . .
C8 Zr C14 C10 61.4(4) . .
C6 Zr C14 C10 77.0(4) . .
C7 Zr C14 C10 52.3(4) . .
C1 Zr C14 C13 55.2(5) . .
C4 Zr C14 C13 -49.0(4) . .
C2 Zr C14 C13 -0.3(5) . .
C12 Zr C14 C13 38.0(4) . .
C3 Zr C14 C13 -20.4(4) . .
C5 Zr C14 C13 -139.9(4) . .
C9 Zr C14 C13 -143.8(3) . .
C11 Zr C14 C13 78.0(4) . .
C8 Zr C14 C13 176.4(3) . .
C10 Zr C14 C13 115.0(5) . .
C6 Zr C14 C13 -168.0(4) . .
C7 Zr C14 C13 167.2(4) . .
C1 N1 C15 C16 -97.7(5) . .
C19 N1 C15 C16 55.5(6) . .
N1 C15 C16 C17 -54.5(6) . .
C15 C16 C17 C18 54.7(6) . .
C16 C17 C18 C19 -55.4(6) . .
C1 N1 C19 C18 96.9(5) . .
C15 N1 C19 C18 -55.7(6) . .
C17 C18 C19 N1 55.5(6) . .
C24 N2 C20 C21 60.8(5) . .
C2 N2 C20 C21 -163.1(4) . .
N2 C20 C21 C22 -56.1(6) . .
C20 C21 C22 C23 52.9(7) . .
C21 C22 C23 C24 -53.6(6) . .
C20 N2 C24 C23 -61.6(5) . .
C2 N2 C24 C23 163.4(4) . .
C22 C23 C24 N2 57.6(6) . .
C3 N3 C25 C26 161.1(4) . .
C29 N3 C25 C26 -62.1(5) . .
N3 C25 C26 C27 57.8(6) . .
C25 C26 C27 C28 -53.0(6) . .
C26 C27 C28 C29 52.9(6) . .
C3 N3 C29 C28 -159.6(4) . .
C25 N3 C29 C28 62.9(5) . .
C27 C28 C29 N3 -57.9(6) . .
C4 N4 C30 C31 -164.9(4) . .
C34 N4 C30 C31 57.2(6) . .
N4 C30 C31 C32 -54.7(6) . .
C30 C31 C32 C33 54.1(6) . .
C31 C32 C33 C34 -55.4(6) . .
C4 N4 C34 C33 163.0(4) . .
C30 N4 C34 C33 -58.1(5) . .
C32 C33 C34 N4 57.0(6) . .
C99 C97 C98 C99 -0.9(10) 5_666 .
C97 C98 C99 C97 0.9(10) . 5_666
